data_4103676
loop_
_publ_author_name
'Rui Cao'
'Peter M\"uller'
'Stephen J. Lippard'

_publ_section_title
;
 Tripodal Tris-tacn and Tris-dpa Platforms for Assembling
 Phosphate-Templated Trimetallic Centers
;
_journal_name_full 'Journal of the American Chemical Society'
_journal_page_first 17366
_journal_page_last 17369
_journal_paper_doi 10.1021/ja108212v
_journal_volume 132
_journal_year 2010
_chemical_formula_sum 'C25 H29 Cl2 N O3'
_chemical_formula_weight 462.39
_chemical_name_systematic
; 
 ? 
;
_space_group_IT_number 2
_symmetry_cell_setting triclinic
_symmetry_space_group_name_Hall '-P 1'
_symmetry_space_group_name_H-M 'P -1'
_atom_sites_solution_hydrogens geom
_atom_sites_solution_primary direct
_atom_sites_solution_secondary difmap
_audit_creation_method SHELXL-97
_cell_angle_alpha 80.6270(10)
_cell_angle_beta 79.3680(10)
_cell_angle_gamma 83.4380(10)
_cell_formula_units_Z 4
_cell_length_a 10.6831(8)
_cell_length_b 11.7530(8)
_cell_length_c 19.2189(14)
_cell_measurement_reflns_used 9983
_cell_measurement_temperature 100(2)
_cell_measurement_theta_max 26.40
_cell_measurement_theta_min 2.19
_cell_volume 2331.2(3)
_computing_cell_refinement 'Bruker SMART'
_computing_data_collection 'Bruker SMART'
_computing_data_reduction 'Bruker SAINT'
_computing_molecular_graphics 'Bruker SHELXTL'
_computing_publication_material 'Bruker SHELXTL'
_computing_structure_refinement 'SHELXL-97 (Sheldrick, 1997)'
_computing_structure_solution 'SHELXS-97 (Sheldrick, 1990)'
_diffrn_ambient_temperature 100(2)
_diffrn_measured_fraction_theta_full 0.994
_diffrn_measured_fraction_theta_max 0.994
_diffrn_measurement_device_type 'CCD area detector'
_diffrn_measurement_method 'phi and omega scans'
_diffrn_radiation_monochromator graphite
_diffrn_radiation_source 'fine-focus sealed tube'
_diffrn_radiation_type MoK\a
_diffrn_radiation_wavelength 0.71073
_diffrn_reflns_av_R_equivalents 0.0337
_diffrn_reflns_av_sigmaI/netI 0.0295
_diffrn_reflns_limit_h_max 13
_diffrn_reflns_limit_h_min -13
_diffrn_reflns_limit_k_max 14
_diffrn_reflns_limit_k_min -14
_diffrn_reflns_limit_l_max 24
_diffrn_reflns_limit_l_min -24
_diffrn_reflns_number 42467
_diffrn_reflns_theta_full 26.56
_diffrn_reflns_theta_max 26.56
_diffrn_reflns_theta_min 1.76
_exptl_absorpt_coefficient_mu 0.305
_exptl_absorpt_correction_T_max 0.9819
_exptl_absorpt_correction_T_min 0.9087
_exptl_absorpt_correction_type multi-scan
_exptl_absorpt_process_details SADABS
_exptl_crystal_colour colourless
_exptl_crystal_density_diffrn 1.317
_exptl_crystal_density_method 'not measured'
_exptl_crystal_description block
_exptl_crystal_F_000 976
_exptl_crystal_size_max 0.32
_exptl_crystal_size_mid 0.18
_exptl_crystal_size_min 0.06
_refine_diff_density_max 0.639
_refine_diff_density_min -0.874
_refine_diff_density_rms 0.058
_refine_ls_extinction_method none
_refine_ls_goodness_of_fit_ref 1.027
_refine_ls_hydrogen_treatment constr
_refine_ls_matrix_type full
_refine_ls_number_parameters 565
_refine_ls_number_reflns 9671
_refine_ls_number_restraints 0
_refine_ls_restrained_S_all 1.027
_refine_ls_R_factor_all 0.0589
_refine_ls_R_factor_gt 0.0450
_refine_ls_shift/su_max 0.001
_refine_ls_shift/su_mean 0.000
_refine_ls_structure_factor_coef Fsqd
_refine_ls_weighting_details 'calc w=1/[\s^2^(Fo^2^)+(0.0595P)^2^+1.8815P] where P=(Fo^2^+2Fc^2^)/3'
_refine_ls_weighting_scheme calc
_refine_ls_wR_factor_gt 0.1153
_refine_ls_wR_factor_ref 0.1256
_reflns_number_gt 7823
_reflns_number_total 9671
_reflns_threshold_expression >2sigma(I)
_cod_data_source_file ja108212v_si_005.cif
_cod_data_source_block N(CH2-o-C6H4-CH2OH)3
_cod_database_code 4103676

loop_
_symmetry_equiv_pos_as_xyz
'x, y, z'
'-x, -y, -z'

loop_
_atom_site_label
_atom_site_type_symbol
_atom_site_fract_x
_atom_site_fract_y
_atom_site_fract_z
_atom_site_U_iso_or_equiv
_atom_site_adp_type
_atom_site_occupancy
_atom_site_symmetry_multiplicity
_atom_site_calc_flag
_atom_site_refinement_flags
C1 C 0.57877(18) 0.35349(16) 0.09574(10) 0.0194(4) Uani 1 1 d .
H1A H 0.6439 0.3662 0.0520 0.023 Uiso 1 1 calc R
H1B H 0.5911 0.4067 0.1284 0.023 Uiso 1 1 calc R
C2 C 0.44738(18) 0.38166(16) 0.07582(10) 0.0181(4) Uani 1 1 d .
C3 C 0.35825(19) 0.45537(16) 0.11318(10) 0.0205(4) Uani 1 1 d .
H3 H 0.3817 0.4876 0.1507 0.025 Uiso 1 1 calc R
C4 C 0.23626(19) 0.48302(16) 0.09716(10) 0.0227(4) Uani 1 1 d .
H4 H 0.1772 0.5344 0.1229 0.027 Uiso 1 1 calc R
C5 C 0.20131(19) 0.43506(17) 0.04320(11) 0.0223(4) Uani 1 1 d .
H5 H 0.1173 0.4522 0.0324 0.027 Uiso 1 1 calc R
C6 C 0.28943(18) 0.36150(16) 0.00475(10) 0.0205(4) Uani 1 1 d .
H6 H 0.2647 0.3288 -0.0322 0.025 Uiso 1 1 calc R
C7 C 0.41279(18) 0.33538(15) 0.01956(10) 0.0175(4) Uani 1 1 d .
C8 C 0.51095(18) 0.26143(16) -0.02463(10) 0.0195(4) Uani 1 1 d .
H8A H 0.5788 0.3093 -0.0524 0.023 Uiso 1 1 calc R
H8B H 0.5510 0.1989 0.0074 0.023 Uiso 1 1 calc R
C9 C 0.51722(18) 0.21651(16) 0.20229(10) 0.0192(4) Uani 1 1 d .
H9A H 0.4279 0.2455 0.1978 0.023 Uiso 1 1 calc R
H9B H 0.5468 0.2632 0.2336 0.023 Uiso 1 1 calc R
C10 C 0.52016(17) 0.09147(16) 0.23702(9) 0.0181(4) Uani 1 1 d .
C11 C 0.58300(19) 0.05649(18) 0.29524(10) 0.0226(4) Uani 1 1 d .
H11 H 0.6234 0.1118 0.3123 0.027 Uiso 1 1 calc R
C12 C 0.5881(2) -0.05744(19) 0.32905(10) 0.0269(4) Uani 1 1 d .
H12 H 0.6310 -0.0795 0.3689 0.032 Uiso 1 1 calc R
C13 C 0.5302(2) -0.13824(18) 0.30425(11) 0.0274(4) Uani 1 1 d .
H13 H 0.5333 -0.2163 0.3270 0.033 Uiso 1 1 calc R
C14 C 0.46726(19) -0.10536(18) 0.24582(10) 0.0236(4) Uani 1 1 d .
H14 H 0.4281 -0.1616 0.2289 0.028 Uiso 1 1 calc R
C15 C 0.46082(17) 0.00875(17) 0.21192(10) 0.0186(4) Uani 1 1 d .
C16 C 0.38637(18) 0.04599(17) 0.15139(10) 0.0212(4) Uani 1 1 d .
H16A H 0.3064 0.0920 0.1685 0.025 Uiso 1 1 calc R
H16B H 0.4374 0.0957 0.1124 0.025 Uiso 1 1 calc R
C17 C 0.73370(17) 0.20340(16) 0.13744(9) 0.0177(4) Uani 1 1 d .
H17A H 0.7430 0.1273 0.1678 0.021 Uiso 1 1 calc R
H17B H 0.7621 0.2620 0.1614 0.021 Uiso 1 1 calc R
C18 C 0.81795(17) 0.19869(16) 0.06543(9) 0.0167(4) Uani 1 1 d .
C19 C 0.89667(18) 0.28686(16) 0.03648(10) 0.0196(4) Uani 1 1 d .
H19 H 0.8970 0.3490 0.0624 0.023 Uiso 1 1 calc R
C20 C 0.97490(18) 0.28582(17) -0.02971(10) 0.0219(4) Uani 1 1 d .
H20 H 1.0282 0.3468 -0.0488 0.026 Uiso 1 1 calc R
C21 C 0.97477(18) 0.19578(18) -0.06747(10) 0.0231(4) Uani 1 1 d .
H21 H 1.0275 0.1950 -0.1130 0.028 Uiso 1 1 calc R
C22 C 0.89779(19) 0.10620(17) -0.03916(10) 0.0218(4) Uani 1 1 d .
H22 H 0.8990 0.0439 -0.0652 0.026 Uiso 1 1 calc R
C23 C 0.81877(17) 0.10679(16) 0.02710(10) 0.0179(4) Uani 1 1 d .
C24 C 0.73848(18) 0.00719(16) 0.05822(10) 0.0199(4) Uani 1 1 d .
H24A H 0.7816 -0.0465 0.0935 0.024 Uiso 1 1 calc R
H24B H 0.6546 0.0368 0.0833 0.024 Uiso 1 1 calc R
C25 C 0.21793(17) 0.30145(16) 0.32017(9) 0.0171(4) Uani 1 1 d .
H25A H 0.2404 0.3768 0.2920 0.021 Uiso 1 1 calc R
H25B H 0.2252 0.2450 0.2863 0.021 Uiso 1 1 calc R
C26 C 0.31197(17) 0.26170(16) 0.37074(9) 0.0162(4) Uani 1 1 d .
C27 C 0.39681(18) 0.33733(16) 0.37970(10) 0.0199(4) Uani 1 1 d .
H27 H 0.3948 0.4133 0.3536 0.024 Uiso 1 1 calc R
C28 C 0.48468(18) 0.30424(17) 0.42607(11) 0.0227(4) Uani 1 1 d .
H28 H 0.5435 0.3564 0.4305 0.027 Uiso 1 1 calc R
C29 C 0.48566(18) 0.19490(17) 0.46565(10) 0.0221(4) Uani 1 1 d .
H29 H 0.5430 0.1725 0.4988 0.026 Uiso 1 1 calc R
C30 C 0.40186(17) 0.11766(16) 0.45667(10) 0.0187(4) Uani 1 1 d .
H30 H 0.4028 0.0426 0.4839 0.022 Uiso 1 1 calc R
C31 C 0.31700(17) 0.14876(15) 0.40857(9) 0.0155(4) Uani 1 1 d .
C32 C 0.23683(18) 0.06128(16) 0.39297(9) 0.0173(4) Uani 1 1 d .
H32A H 0.1485 0.0967 0.3917 0.021 Uiso 1 1 calc R
H32B H 0.2723 0.0384 0.3454 0.021 Uiso 1 1 calc R
C33 C -0.00303(18) 0.33570(16) 0.30438(9) 0.0179(4) Uani 1 1 d .
H33A H 0.0252 0.4008 0.2673 0.022 Uiso 1 1 calc R
H33B H -0.0903 0.3587 0.3284 0.022 Uiso 1 1 calc R
C34 C -0.00670(17) 0.23059(16) 0.26884(9) 0.0161(4) Uani 1 1 d .
C35 C 0.05241(18) 0.22939(17) 0.19788(10) 0.0192(4) Uani 1 1 d .
H35 H 0.0941 0.2948 0.1726 0.023 Uiso 1 1 calc R
C36 C 0.05153(18) 0.13445(17) 0.16338(10) 0.0206(4) Uani 1 1 d .
H36 H 0.0925 0.1348 0.1151 0.025 Uiso 1 1 calc R
C37 C -0.00981(18) 0.03923(17) 0.20015(10) 0.0211(4) Uani 1 1 d .
H37 H -0.0111 -0.0260 0.1770 0.025 Uiso 1 1 calc R
C38 C -0.06944(18) 0.03892(17) 0.27079(10) 0.0192(4) Uani 1 1 d .
H38 H -0.1111 -0.0268 0.2956 0.023 Uiso 1 1 calc R
C39 C -0.06887(17) 0.13380(16) 0.30569(9) 0.0162(4) Uani 1 1 d .
C40 C -0.13710(18) 0.13354(16) 0.38190(9) 0.0184(4) Uani 1 1 d .
H40A H -0.0837 0.1658 0.4096 0.022 Uiso 1 1 calc R
H40B H -0.2188 0.1828 0.3825 0.022 Uiso 1 1 calc R
C41 C 0.06510(18) 0.40979(16) 0.40077(10) 0.0174(4) Uani 1 1 d .
H41A H 0.0728 0.4843 0.3684 0.021 Uiso 1 1 calc R
H41B H 0.1328 0.4006 0.4306 0.021 Uiso 1 1 calc R
C42 C -0.06430(17) 0.41251(15) 0.44850(9) 0.0168(4) Uani 1 1 d .
C43 C -0.16031(19) 0.49751(16) 0.43100(10) 0.0208(4) Uani 1 1 d .
H43 H -0.1423 0.5538 0.3899 0.025 Uiso 1 1 calc R
C44 C -0.28163(19) 0.50181(18) 0.47228(11) 0.0248(4) Uani 1 1 d .
H44 H -0.3457 0.5606 0.4597 0.030 Uiso 1 1 calc R
C45 C -0.30797(19) 0.41906(18) 0.53204(11) 0.0242(4) Uani 1 1 d .
H45 H -0.3908 0.4206 0.5604 0.029 Uiso 1 1 calc R
C46 C -0.21388(19) 0.33417(17) 0.55045(10) 0.0209(4) Uani 1 1 d .
H46 H -0.2331 0.2779 0.5915 0.025 Uiso 1 1 calc R
C47 C -0.09125(18) 0.32984(16) 0.50982(10) 0.0174(4) Uani 1 1 d .
C48 C 0.01277(18) 0.24029(16) 0.53151(10) 0.0192(4) Uani 1 1 d .
H48A H 0.0603 0.2078 0.4888 0.023 Uiso 1 1 calc R
H48B H 0.0737 0.2772 0.5520 0.023 Uiso 1 1 calc R
C1S C 0.8555(2) 0.23209(19) 0.74726(12) 0.0338(5) Uani 1 1 d .
H1S1 H 0.8405 0.1789 0.7929 0.041 Uiso 1 1 calc R
H1S2 H 0.8509 0.1884 0.7080 0.041 Uiso 1 1 calc R
C2S C 0.3092(3) 0.3811(2) 0.79440(14) 0.0432(6) Uani 1 1 d .
H2S1 H 0.3591 0.3539 0.8335 0.052 Uiso 1 1 calc R
H2S2 H 0.2828 0.3123 0.7790 0.052 Uiso 1 1 calc R
Cl1 Cl 0.73481(7) 0.34848(5) 0.74837(4) 0.04482(17) Uani 1 1 d .
Cl2 Cl 0.40464(9) 0.45845(7) 0.72227(5) 0.0714(3) Uani 1 1 d .
Cl3 Cl 0.17233(6) 0.46933(6) 0.82600(3) 0.04420(16) Uani 1 1 d .
Cl4 Cl 1.00943(7) 0.28123(6) 0.73511(3) 0.04640(17) Uani 1 1 d .
N1 N 0.59802(14) 0.23271(13) 0.13083(8) 0.0163(3) Uani 1 1 d .
N2 N 0.08402(14) 0.31391(13) 0.35757(8) 0.0150(3) Uani 1 1 d .
O1 O 0.45237(13) 0.21190(12) -0.07252(7) 0.0229(3) Uani 1 1 d .
H1 H 0.5067 0.1669 -0.0944 0.034 Uiso 1 1 calc R
O2 O 0.35605(14) -0.05223(12) 0.12441(7) 0.0242(3) Uani 1 1 d .
H2 H 0.3276 -0.0301 0.0861 0.036 Uiso 1 1 calc R
O3 O 0.71975(15) -0.05326(12) 0.00265(7) 0.0267(3) Uani 1 1 d .
H3A H 0.6713 -0.1060 0.0201 0.040 Uiso 1 1 calc R
O4 O 0.23478(13) -0.03871(11) 0.44615(7) 0.0213(3) Uani 1 1 d .
H4A H 0.1788 -0.0803 0.4414 0.032 Uiso 1 1 calc R
O5 O -0.16147(14) 0.01815(11) 0.41380(7) 0.0228(3) Uani 1 1 d .
H5A H -0.1883 0.0167 0.4578 0.034 Uiso 1 1 calc R
O6 O -0.04098(13) 0.14912(11) 0.58332(7) 0.0215(3) Uani 1 1 d .
H6A H 0.0157 0.0945 0.5896 0.032 Uiso 1 1 calc R

loop_
_atom_site_aniso_label
_atom_site_aniso_U_11
_atom_site_aniso_U_22
_atom_site_aniso_U_33
_atom_site_aniso_U_23
_atom_site_aniso_U_13
_atom_site_aniso_U_12
C1 0.0198(9) 0.0176(9) 0.0219(9) -0.0055(7) -0.0027(7) -0.0036(7)
C2 0.0194(9) 0.0147(9) 0.0196(9) -0.0009(7) -0.0015(7) -0.0039(7)
C3 0.0245(10) 0.0163(9) 0.0211(9) -0.0035(7) -0.0031(8) -0.0034(8)
C4 0.0229(10) 0.0172(9) 0.0254(10) -0.0034(7) 0.0018(8) 0.0001(8)
C5 0.0176(9) 0.0208(10) 0.0273(10) 0.0007(8) -0.0047(8) -0.0010(8)
C6 0.0225(10) 0.0188(9) 0.0204(9) -0.0004(7) -0.0047(7) -0.0044(8)
C7 0.0191(9) 0.0137(9) 0.0186(9) 0.0004(7) -0.0014(7) -0.0040(7)
C8 0.0206(9) 0.0199(9) 0.0194(9) -0.0053(7) -0.0039(7) -0.0034(7)
C9 0.0186(9) 0.0216(10) 0.0178(9) -0.0071(7) 0.0005(7) -0.0025(7)
C10 0.0148(9) 0.0237(10) 0.0148(8) -0.0058(7) 0.0029(7) -0.0022(7)
C11 0.0216(10) 0.0299(11) 0.0172(9) -0.0069(8) -0.0005(7) -0.0053(8)
C12 0.0273(11) 0.0349(12) 0.0180(9) -0.0013(8) -0.0056(8) -0.0006(9)
C13 0.0336(12) 0.0241(10) 0.0226(10) 0.0011(8) -0.0036(8) -0.0024(9)
C14 0.0254(10) 0.0236(10) 0.0221(9) -0.0040(8) -0.0026(8) -0.0047(8)
C15 0.0147(9) 0.0233(10) 0.0169(9) -0.0050(7) 0.0013(7) -0.0012(7)
C16 0.0191(9) 0.0210(10) 0.0254(10) -0.0071(8) -0.0046(8) -0.0025(8)
C17 0.0160(9) 0.0217(9) 0.0164(8) -0.0039(7) -0.0039(7) -0.0021(7)
C18 0.0136(8) 0.0201(9) 0.0169(8) -0.0028(7) -0.0048(7) 0.0005(7)
C19 0.0182(9) 0.0209(10) 0.0214(9) -0.0061(7) -0.0059(7) -0.0008(7)
C20 0.0179(9) 0.0248(10) 0.0221(9) 0.0011(8) -0.0036(7) -0.0043(8)
C21 0.0199(10) 0.0294(11) 0.0177(9) -0.0019(8) 0.0004(7) -0.0007(8)
C22 0.0224(10) 0.0242(10) 0.0195(9) -0.0071(8) -0.0029(8) 0.0000(8)
C23 0.0153(9) 0.0210(9) 0.0173(9) -0.0021(7) -0.0048(7) 0.0009(7)
C24 0.0213(10) 0.0208(9) 0.0183(9) -0.0054(7) -0.0023(7) -0.0028(8)
C25 0.0172(9) 0.0169(9) 0.0162(8) -0.0007(7) -0.0009(7) -0.0026(7)
C26 0.0143(8) 0.0192(9) 0.0143(8) -0.0051(7) 0.0013(7) -0.0010(7)
C27 0.0199(9) 0.0164(9) 0.0229(9) -0.0039(7) -0.0007(7) -0.0022(7)
C28 0.0182(9) 0.0243(10) 0.0284(10) -0.0097(8) -0.0041(8) -0.0058(8)
C29 0.0171(9) 0.0272(10) 0.0241(9) -0.0077(8) -0.0075(7) 0.0013(8)
C30 0.0170(9) 0.0188(9) 0.0197(9) -0.0025(7) -0.0030(7) 0.0005(7)
C31 0.0140(8) 0.0180(9) 0.0140(8) -0.0051(7) 0.0009(7) -0.0013(7)
C32 0.0185(9) 0.0167(9) 0.0169(8) -0.0008(7) -0.0040(7) -0.0031(7)
C33 0.0197(9) 0.0175(9) 0.0167(8) -0.0011(7) -0.0048(7) -0.0011(7)
C34 0.0142(9) 0.0182(9) 0.0162(8) -0.0007(7) -0.0062(7) 0.0004(7)
C35 0.0175(9) 0.0231(10) 0.0171(9) 0.0000(7) -0.0057(7) -0.0022(7)
C36 0.0175(9) 0.0298(11) 0.0146(8) -0.0043(7) -0.0033(7) 0.0004(8)
C37 0.0222(10) 0.0235(10) 0.0202(9) -0.0085(7) -0.0075(7) 0.0005(8)
C38 0.0188(9) 0.0206(9) 0.0191(9) -0.0030(7) -0.0047(7) -0.0024(7)
C39 0.0140(8) 0.0206(9) 0.0142(8) -0.0025(7) -0.0041(7) 0.0009(7)
C40 0.0196(9) 0.0188(9) 0.0173(9) -0.0036(7) -0.0024(7) -0.0036(7)
C41 0.0192(9) 0.0151(9) 0.0189(9) -0.0035(7) -0.0040(7) -0.0032(7)
C42 0.0183(9) 0.0163(9) 0.0186(9) -0.0074(7) -0.0048(7) -0.0031(7)
C43 0.0246(10) 0.0177(9) 0.0221(9) -0.0067(7) -0.0055(8) -0.0022(8)
C44 0.0222(10) 0.0236(10) 0.0313(11) -0.0103(8) -0.0098(8) 0.0040(8)
C45 0.0182(9) 0.0292(11) 0.0279(10) -0.0145(8) -0.0011(8) -0.0025(8)
C46 0.0233(10) 0.0216(10) 0.0198(9) -0.0075(7) -0.0018(7) -0.0063(8)
C47 0.0191(9) 0.0170(9) 0.0187(9) -0.0079(7) -0.0045(7) -0.0028(7)
C48 0.0199(9) 0.0184(9) 0.0193(9) -0.0016(7) -0.0026(7) -0.0044(7)
C1S 0.0438(14) 0.0258(11) 0.0320(11) -0.0048(9) -0.0036(10) -0.0077(10)
C2S 0.0463(15) 0.0407(14) 0.0375(13) 0.0059(11) -0.0023(11) -0.0065(12)
Cl1 0.0568(4) 0.0248(3) 0.0485(4) -0.0106(2) 0.0064(3) -0.0020(3)
Cl2 0.0712(5) 0.0599(5) 0.0664(5) -0.0001(4) 0.0303(4) -0.0161(4)
Cl3 0.0359(3) 0.0564(4) 0.0379(3) 0.0009(3) -0.0053(2) -0.0065(3)
Cl4 0.0543(4) 0.0470(4) 0.0398(3) 0.0104(3) -0.0159(3) -0.0233(3)
N1 0.0143(7) 0.0186(8) 0.0161(7) -0.0034(6) -0.0014(6) -0.0017(6)
N2 0.0143(7) 0.0161(7) 0.0151(7) -0.0034(6) -0.0034(6) -0.0003(6)
O1 0.0236(7) 0.0259(7) 0.0220(7) -0.0111(6) -0.0048(6) -0.0010(6)
O2 0.0280(8) 0.0241(7) 0.0243(7) -0.0078(6) -0.0105(6) -0.0024(6)
O3 0.0351(8) 0.0255(8) 0.0230(7) -0.0067(6) -0.0051(6) -0.0117(6)
O4 0.0273(7) 0.0178(7) 0.0200(6) 0.0006(5) -0.0055(5) -0.0087(5)
O5 0.0297(8) 0.0216(7) 0.0157(6) -0.0023(5) 0.0018(6) -0.0056(6)
O6 0.0228(7) 0.0189(7) 0.0216(7) 0.0011(5) -0.0035(5) -0.0029(5)

loop_
_atom_type_symbol
_atom_type_description
_atom_type_scat_dispersion_real
_atom_type_scat_dispersion_imag
_atom_type_scat_source
C C 0.0033 0.0016 'International Tables Vol C Tables 4.2.6.8 and 6.1.1.4'
H H 0.0000 0.0000 'International Tables Vol C Tables 4.2.6.8 and 6.1.1.4'
N N 0.0061 0.0033 'International Tables Vol C Tables 4.2.6.8 and 6.1.1.4'
O O 0.0106 0.0060 'International Tables Vol C Tables 4.2.6.8 and 6.1.1.4'
Cl Cl 0.1484 0.1585 'International Tables Vol C Tables 4.2.6.8 and 6.1.1.4'

loop_
_geom_angle_atom_site_label_1
_geom_angle_atom_site_label_2
_geom_angle_atom_site_label_3
_geom_angle
N1 C1 C2 112.28(15)
N1 C1 H1A 109.1
C2 C1 H1A 109.1
N1 C1 H1B 109.1
C2 C1 H1B 109.1
H1A C1 H1B 107.9
C3 C2 C7 118.93(18)
C3 C2 C1 119.69(17)
C7 C2 C1 121.38(16)
C4 C3 C2 121.73(18)
C4 C3 H3 119.1
C2 C3 H3 119.1
C5 C4 C3 119.28(18)
C5 C4 H4 120.4
C3 C4 H4 120.4
C4 C5 C6 119.94(18)
C4 C5 H5 120.0
C6 C5 H5 120.0
C7 C6 C5 121.04(18)
C7 C6 H6 119.5
C5 C6 H6 119.5
C6 C7 C2 119.04(17)
C6 C7 C8 121.31(17)
C2 C7 C8 119.63(17)
O1 C8 C7 110.44(15)
O1 C8 H8A 109.6
C7 C8 H8A 109.6
O1 C8 H8B 109.6
C7 C8 H8B 109.6
H8A C8 H8B 108.1
N1 C9 C10 112.82(15)
N1 C9 H9A 109.0
C10 C9 H9A 109.0
N1 C9 H9B 109.0
C10 C9 H9B 109.0
H9A C9 H9B 107.8
C11 C10 C15 118.84(18)
C11 C10 C9 119.47(17)
C15 C10 C9 121.69(17)
C12 C11 C10 121.59(19)
C12 C11 H11 119.2
C10 C11 H11 119.2
C13 C12 C11 119.44(19)
C13 C12 H12 120.3
C11 C12 H12 120.3
C12 C13 C14 120.00(19)
C12 C13 H13 120.0
C14 C13 H13 120.0
C15 C14 C13 121.00(19)
C15 C14 H14 119.5
C13 C14 H14 119.5
C14 C15 C10 119.13(18)
C14 C15 C16 121.09(17)
C10 C15 C16 119.71(17)
O2 C16 C15 110.95(16)
O2 C16 H16A 109.5
C15 C16 H16A 109.5
O2 C16 H16B 109.5
C15 C16 H16B 109.5
H16A C16 H16B 108.0
N1 C17 C18 111.88(14)
N1 C17 H17A 109.2
C18 C17 H17A 109.2
N1 C17 H17B 109.2
C18 C17 H17B 109.2
H17A C17 H17B 107.9
C19 C18 C23 119.09(16)
C19 C18 C17 119.56(16)
C23 C18 C17 121.35(16)
C20 C19 C18 121.20(18)
C20 C19 H19 119.4
C18 C19 H19 119.4
C21 C20 C19 119.55(18)
C21 C20 H20 120.2
C19 C20 H20 120.2
C20 C21 C22 120.16(17)
C20 C21 H21 119.9
C22 C21 H21 119.9
C21 C22 C23 120.64(18)
C21 C22 H22 119.7
C23 C22 H22 119.7
C22 C23 C18 119.36(17)
C22 C23 C24 120.08(17)
C18 C23 C24 120.52(16)
O3 C24 C23 110.13(15)
O3 C24 H24A 109.6
C23 C24 H24A 109.6
O3 C24 H24B 109.6
C23 C24 H24B 109.6
H24A C24 H24B 108.1
N2 C25 C26 112.88(14)
N2 C25 H25A 109.0
C26 C25 H25A 109.0
N2 C25 H25B 109.0
C26 C25 H25B 109.0
H25A C25 H25B 107.8
C27 C26 C31 118.96(17)
C27 C26 C25 119.66(17)
C31 C26 C25 121.37(16)
C26 C27 C28 121.47(18)
C26 C27 H27 119.3
C28 C27 H27 119.3
C29 C28 C27 119.50(18)
C29 C28 H28 120.3
C27 C28 H28 120.3
C28 C29 C30 119.62(18)
C28 C29 H29 120.2
C30 C29 H29 120.2
C31 C30 C29 121.14(18)
C31 C30 H30 119.4
C29 C30 H30 119.4
C30 C31 C26 119.20(17)
C30 C31 C32 121.03(16)
C26 C31 C32 119.65(16)
O4 C32 C31 110.81(15)
O4 C32 H32A 109.5
C31 C32 H32A 109.5
O4 C32 H32B 109.5
C31 C32 H32B 109.5
H32A C32 H32B 108.1
N2 C33 C34 112.34(15)
N2 C33 H33A 109.1
C34 C33 H33A 109.1
N2 C33 H33B 109.1
C34 C33 H33B 109.1
H33A C33 H33B 107.9
C35 C34 C39 118.99(17)
C35 C34 C33 119.57(16)
C39 C34 C33 121.44(16)
C36 C35 C34 121.35(18)
C36 C35 H35 119.3
C34 C35 H35 119.3
C37 C36 C35 119.30(17)
C37 C36 H36 120.3
C35 C36 H36 120.3
C36 C37 C38 120.19(18)
C36 C37 H37 119.9
C38 C37 H37 119.9
C37 C38 C39 120.79(18)
C37 C38 H38 119.6
C39 C38 H38 119.6
C38 C39 C34 119.38(16)
C38 C39 C40 120.21(16)
C34 C39 C40 120.39(16)
O5 C40 C39 109.76(15)
O5 C40 H40A 109.7
C39 C40 H40A 109.7
O5 C40 H40B 109.7
C39 C40 H40B 109.7
H40A C40 H40B 108.2
N2 C41 C42 111.64(14)
N2 C41 H41A 109.3
C42 C41 H41A 109.3
N2 C41 H41B 109.3
C42 C41 H41B 109.3
H41A C41 H41B 108.0
C43 C42 C47 118.96(17)
C43 C42 C41 119.52(17)
C47 C42 C41 121.51(16)
C44 C43 C42 121.60(18)
C44 C43 H43 119.2
C42 C43 H43 119.2
C45 C44 C43 119.10(19)
C45 C44 H44 120.5
C43 C44 H44 120.5
C46 C45 C44 120.20(18)
C46 C45 H45 119.9
C44 C45 H45 119.9
C45 C46 C47 121.18(18)
C45 C46 H46 119.4
C47 C46 H46 119.4
C46 C47 C42 118.96(17)
C46 C47 C48 121.19(17)
C42 C47 C48 119.83(16)
O6 C48 C47 110.42(15)
O6 C48 H48A 109.6
C47 C48 H48A 109.6
O6 C48 H48B 109.6
C47 C48 H48B 109.6
H48A C48 H48B 108.1
Cl4 C1S Cl1 111.60(12)
Cl4 C1S H1S1 109.3
Cl1 C1S H1S1 109.3
Cl4 C1S H1S2 109.3
Cl1 C1S H1S2 109.3
H1S1 C1S H1S2 108.0
Cl2 C2S Cl3 110.37(14)
Cl2 C2S H2S1 109.6
Cl3 C2S H2S1 109.6
Cl2 C2S H2S2 109.6
Cl3 C2S H2S2 109.6
H2S1 C2S H2S2 108.1
C17 N1 C9 109.92(14)
C17 N1 C1 110.05(14)
C9 N1 C1 110.39(14)
C33 N2 C41 110.19(14)
C33 N2 C25 109.42(14)
C41 N2 C25 110.55(14)
C8 O1 H1 109.5
C16 O2 H2 109.5
C24 O3 H3A 109.5
C32 O4 H4A 109.5
C40 O5 H5A 109.5
C48 O6 H6A 109.5

loop_
_geom_bond_atom_site_label_1
_geom_bond_atom_site_label_2
_geom_bond_distance
C1 N1 1.478(2)
C1 C2 1.509(3)
C1 H1A 0.9900
C1 H1B 0.9900
C2 C3 1.391(3)
C2 C7 1.409(3)
C3 C4 1.385(3)
C3 H3 0.9500
C4 C5 1.383(3)
C4 H4 0.9500
C5 C6 1.395(3)
C5 H5 0.9500
C6 C7 1.389(3)
C6 H6 0.9500
C7 C8 1.510(3)
C8 O1 1.431(2)
C8 H8A 0.9900
C8 H8B 0.9900
C9 N1 1.477(2)
C9 C10 1.511(3)
C9 H9A 0.9900
C9 H9B 0.9900
C10 C11 1.391(3)
C10 C15 1.409(3)
C11 C12 1.390(3)
C11 H11 0.9500
C12 C13 1.379(3)
C12 H12 0.9500
C13 C14 1.393(3)
C13 H13 0.9500
C14 C15 1.392(3)
C14 H14 0.9500
C15 C16 1.508(3)
C16 O2 1.431(2)
C16 H16A 0.9900
C16 H16B 0.9900
C17 N1 1.475(2)
C17 C18 1.511(2)
C17 H17A 0.9900
C17 H17B 0.9900
C18 C19 1.389(3)
C18 C23 1.401(3)
C19 C20 1.388(3)
C19 H19 0.9500
C20 C21 1.377(3)
C20 H20 0.9500
C21 C22 1.388(3)
C21 H21 0.9500
C22 C23 1.392(3)
C22 H22 0.9500
C23 C24 1.509(3)
C24 O3 1.430(2)
C24 H24A 0.9900
C24 H24B 0.9900
C25 N2 1.480(2)
C25 C26 1.509(3)
C25 H25A 0.9900
C25 H25B 0.9900
C26 C27 1.390(3)
C26 C31 1.406(3)
C27 C28 1.392(3)
C27 H27 0.9500
C28 C29 1.383(3)
C28 H28 0.9500
C29 C30 1.396(3)
C29 H29 0.9500
C30 C31 1.391(3)
C30 H30 0.9500
C31 C32 1.509(3)
C32 O4 1.426(2)
C32 H32A 0.9900
C32 H32B 0.9900
C33 N2 1.479(2)
C33 C34 1.513(2)
C33 H33A 0.9900
C33 H33B 0.9900
C34 C35 1.395(2)
C34 C39 1.405(3)
C35 C36 1.389(3)
C35 H35 0.9500
C36 C37 1.386(3)
C36 H36 0.9500
C37 C38 1.389(3)
C37 H37 0.9500
C38 C39 1.393(3)
C38 H38 0.9500
C39 C40 1.511(2)
C40 O5 1.426(2)
C40 H40A 0.9900
C40 H40B 0.9900
C41 N2 1.480(2)
C41 C42 1.512(2)
C41 H41A 0.9900
C41 H41B 0.9900
C42 C43 1.395(3)
C42 C47 1.408(3)
C43 C44 1.389(3)
C43 H43 0.9500
C44 C45 1.387(3)
C44 H44 0.9500
C45 C46 1.385(3)
C45 H45 0.9500
C46 C47 1.396(3)
C46 H46 0.9500
C47 C48 1.509(3)
C48 O6 1.432(2)
C48 H48A 0.9900
C48 H48B 0.9900
C1S Cl4 1.768(2)
C1S Cl1 1.769(2)
C1S H1S1 0.9900
C1S H1S2 0.9900
C2S Cl2 1.752(2)
C2S Cl3 1.765(3)
C2S H2S1 0.9900
C2S H2S2 0.9900
O1 H1 0.8400
O2 H2 0.8400
O3 H3A 0.8400
O4 H4A 0.8400
O5 H5A 0.8400
O6 H6A 0.8400

loop_
_geom_hbond_atom_site_label_D
_geom_hbond_atom_site_label_H
_geom_hbond_atom_site_label_A
_geom_hbond_distance_DH
_geom_hbond_distance_HA
_geom_hbond_distance_DA
_geom_hbond_angle_DHA
_geom_hbond_site_symmetry_A
O1 H1 O2 0.84 1.95 2.7720(19) 167.2 2_655
O2 H2 O3 0.84 1.94 2.769(2) 166.8 2_655
O3 H3A O1 0.84 1.95 2.778(2) 170.6 2_655
O4 H4A O6 0.84 1.92 2.7526(19) 168.3 2_556
O5 H5A O4 0.84 1.87 2.7032(18) 169.7 2_556
O6 H6A O5 0.84 1.92 2.754(2) 169.1 2_556

loop_
_geom_torsion_atom_site_label_1
_geom_torsion_atom_site_label_2
_geom_torsion_atom_site_label_3
_geom_torsion_atom_site_label_4
_geom_torsion
N1 C1 C2 C3 109.17(19)
N1 C1 C2 C7 -71.3(2)
C7 C2 C3 C4 0.9(3)
C1 C2 C3 C4 -179.52(17)
C2 C3 C4 C5 0.8(3)
C3 C4 C5 C6 -1.2(3)
C4 C5 C6 C7 -0.1(3)
C5 C6 C7 C2 1.9(3)
C5 C6 C7 C8 -176.41(17)
C3 C2 C7 C6 -2.2(3)
C1 C2 C7 C6 178.21(17)
C3 C2 C7 C8 176.09(17)
C1 C2 C7 C8 -3.5(3)
C6 C7 C8 O1 -8.9(2)
C2 C7 C8 O1 172.82(15)
N1 C9 C10 C11 108.92(19)
N1 C9 C10 C15 -71.0(2)
C15 C10 C11 C12 -0.2(3)
C9 C10 C11 C12 179.85(17)
C10 C11 C12 C13 0.4(3)
C11 C12 C13 C14 -0.1(3)
C12 C13 C14 C15 -0.4(3)
C13 C14 C15 C10 0.6(3)
C13 C14 C15 C16 -176.46(18)
C11 C10 C15 C14 -0.3(3)
C9 C10 C15 C14 179.66(16)
C11 C10 C15 C16 176.82(16)
C9 C10 C15 C16 -3.2(3)
C14 C15 C16 O2 -14.7(2)
C10 C15 C16 O2 168.29(15)
N1 C17 C18 C19 106.76(19)
N1 C17 C18 C23 -73.4(2)
C23 C18 C19 C20 0.5(3)
C17 C18 C19 C20 -179.67(17)
C18 C19 C20 C21 -0.1(3)
C19 C20 C21 C22 -0.6(3)
C20 C21 C22 C23 0.8(3)
C21 C22 C23 C18 -0.3(3)
C21 C22 C23 C24 -178.21(18)
C19 C18 C23 C22 -0.3(3)
C17 C18 C23 C22 179.87(17)
C19 C18 C23 C24 177.54(17)
C17 C18 C23 C24 -2.2(3)
C22 C23 C24 O3 -21.9(2)
C18 C23 C24 O3 160.20(16)
N2 C25 C26 C27 -111.13(18)
N2 C25 C26 C31 69.7(2)
C31 C26 C27 C28 -1.1(3)
C25 C26 C27 C28 179.71(16)
C26 C27 C28 C29 -1.8(3)
C27 C28 C29 C30 2.4(3)
C28 C29 C30 C31 -0.1(3)
C29 C30 C31 C26 -2.8(3)
C29 C30 C31 C32 173.23(17)
C27 C26 C31 C30 3.4(2)
C25 C26 C31 C30 -177.48(16)
C27 C26 C31 C32 -172.73(16)
C25 C26 C31 C32 6.4(2)
C30 C31 C32 O4 16.0(2)
C26 C31 C32 O4 -167.97(15)
N2 C33 C34 C35 -107.42(18)
N2 C33 C34 C39 72.8(2)
C39 C34 C35 C36 -0.4(3)
C33 C34 C35 C36 179.81(17)
C34 C35 C36 C37 0.3(3)
C35 C36 C37 C38 -0.1(3)
C36 C37 C38 C39 0.1(3)
C37 C38 C39 C34 -0.2(3)
C37 C38 C39 C40 178.38(17)
C35 C34 C39 C38 0.4(3)
C33 C34 C39 C38 -179.84(17)
C35 C34 C39 C40 -178.25(17)
C33 C34 C39 C40 1.5(3)
C38 C39 C40 O5 17.2(2)
C34 C39 C40 O5 -164.19(16)
N2 C41 C42 C43 -105.70(19)
N2 C41 C42 C47 73.2(2)
C47 C42 C43 C44 -0.5(3)
C41 C42 C43 C44 178.44(17)
C42 C43 C44 C45 -0.4(3)
C43 C44 C45 C46 0.6(3)
C44 C45 C46 C47 0.1(3)
C45 C46 C47 C42 -1.0(3)
C45 C46 C47 C48 177.53(17)
C43 C42 C47 C46 1.2(3)
C41 C42 C47 C46 -177.71(16)
C43 C42 C47 C48 -177.39(16)
C41 C42 C47 C48 3.7(3)
C46 C47 C48 O6 15.8(2)
C42 C47 C48 O6 -165.65(16)
C18 C17 N1 C9 170.21(15)
C18 C17 N1 C1 -68.01(19)
C10 C9 N1 C17 -65.61(19)
C10 C9 N1 C1 172.81(15)
C2 C1 N1 C17 169.92(14)
C2 C1 N1 C9 -68.58(19)
C34 C33 N2 C41 -168.73(14)
C34 C33 N2 C25 69.53(18)
C42 C41 N2 C33 67.93(18)
C42 C41 N2 C25 -171.00(14)
C26 C25 N2 C33 -171.55(15)
C26 C25 N2 C41 66.92(19)
